data_7131621
loop_
_publ_author_name
'Sasaki, Kono'
'Saito, Daisuke'
'Yoshida, Masaki'
'Tanaka, Fuka'
'Kobayashi, Atsushi'
'Sada, Kazuki'
'Kato, Masako'

_publ_section_title
;
 Chromic triboluminescence of self-assembled platinum(II) complexes.
;
_journal_issue 44
_journal_name_full 'Chemical communications (Cambridge, England)'
_journal_page_first 6745
_journal_page_last 6748
_journal_paper_doi 10.1039/d3cc01525d
_journal_volume 59
_journal_year 2023
_chemical_formula_moiety 'C15 H17 N5 Pt'
_chemical_formula_sum 'C15 H17 N5 Pt'
_chemical_formula_weight 462.42
_space_group_crystal_system triclinic
_space_group_IT_number 2
_space_group_name_Hall '-P 1'
_space_group_name_H-M_alt 'P -1'
_atom_sites_solution_hydrogens geom
_atom_sites_solution_primary dual
_audit_creation_date 2023-04-18
_audit_creation_method
;
Olex2 1.5-ac5-024
(compiled 2022.04.12 svn.rca3783a0 for Rigaku Oxford Diffraction, GUI svn.r6498)
;
_audit_update_record
;
2023-04-21 deposited with the CCDC.	2023-05-09 downloaded from the CCDC.
;
_cell_angle_alpha 88.898(3)
_cell_angle_beta 84.088(3)
_cell_angle_gamma 87.195(2)
_cell_formula_units_Z 2
_cell_length_a 6.9511(2)
_cell_length_b 9.3228(3)
_cell_length_c 11.6052(4)
_cell_measurement_reflns_used 5644
_cell_measurement_temperature 150
_cell_measurement_theta_max 76.8020
_cell_measurement_theta_min 3.8490
_cell_volume 747.09(4)
_computing_cell_refinement 'CrysAlisPro 1.171.39.45h (Rigaku OD, 2018)'
_computing_data_collection 'CrysAlisPro 1.171.39.45h (Rigaku OD, 2018)'
_computing_data_reduction 'CrysAlisPro 1.171.39.45h (Rigaku OD, 2018)'
_computing_molecular_graphics 'Olex2 1.5-ac5-024 (Dolomanov et al., 2009)'
_computing_publication_material 'Olex2 1.5-ac5-024 (Dolomanov et al., 2009)'
_computing_structure_refinement 'SHELXL 2018/3 (Sheldrick, 2015)'
_computing_structure_solution 'SHELXT 2018/2 (Sheldrick, 2018)'
_diffrn_ambient_temperature 150
_diffrn_detector 'CCD plate'
_diffrn_detector_type HyPix
_diffrn_measured_fraction_theta_full 0.996
_diffrn_measured_fraction_theta_max 0.981
_diffrn_measurement_details
;
List of Runs (angles in degrees, time in seconds):

  # Type    Start    End  Width  t~exp~   \w     \q     \k     \f   Frames
#--------------------------------------------------------------------------
  1  \w   -117.00 -91.00   0.50    0.13    --  -45.75-121.00 122.00   52
  2  \w    -71.00 -45.00   0.50    0.13    --  -45.75 121.00-154.00   52
  3  \w   -108.00 -50.00   0.50    0.13    --  -45.75 151.00   5.00  116
  4  \w   -104.00 -79.00   0.50    0.13    --  -45.75-151.00 -37.00   50
  5  \w     77.00 113.00   0.50    0.13    --   45.75 121.00-154.00   72
  6  \w     87.00 112.00   0.50    0.13    --   45.75 151.00   5.00   50
  7  \w     45.00  72.00   0.50    0.13    --   45.75-121.00 122.00   54
  8  \w   -103.00 -78.00   0.50    0.12    --  -84.50 151.00   5.00   50
  9  \w   -118.00 -84.00   0.50    0.12    --  -84.50-151.00 -37.00   68
 10  \w    -86.00 -61.00   0.50    0.12    --  -84.50 121.00-154.00   50
 11  \w     84.00 126.00   0.50    0.12    --  107.31-151.00 -37.00   84
 12  \w     36.00  61.00   0.50    0.12    --  107.31-151.00 -37.00   50
 13  \w     70.00 108.00   0.50    0.12    --  107.31-121.00 122.00   76
 14  \w    101.00 126.00   0.50    0.12    --  107.31 121.00-154.00   50
 15  \w     87.00 112.00   0.50    0.12    --  107.31 151.00   5.00   50
 16  \w   -118.00 -70.00   0.50    0.13    --  -45.75-125.00  90.00   96
 17  \w     23.00  94.00   0.50    0.13    --   45.75  77.00 -90.00  142
 18  \w     66.00  91.00   0.50    0.13    --   45.75-151.00 -37.00   50
 19  \w     74.00 118.00   0.50    0.13    --   45.75 125.00-180.00   88
 20  \w    -27.00  61.00   0.50    0.13    --   45.75 -37.00 120.00  176
 21  \w   -155.00 -71.00   0.50    0.12    --  -84.50 -45.00-180.00  168
 22  \w     36.00  68.00   0.50    0.12    --  107.31 -61.00 -90.00   64
 23  \w     33.00  63.00   0.50    0.12    --  107.31 -30.00 -90.00   60
 24  \w     36.00  65.00   0.50    0.12    --  107.31 -30.00-120.00   58
 25  \w     35.00  66.00   0.50    0.12    --  107.31 -45.00  60.00   62
 26  \w     38.00 117.00   0.50    0.12    --  107.31-125.00-150.00  158
 27  \w     64.00  98.00   0.50    0.12    --  107.31 -94.00  90.00   68
 28  \w     72.00 178.00   0.50    0.12    --  107.31 125.00 150.00  212
 29  \w     34.00  66.00   0.50    0.12    --  107.31 -30.00-180.00   64
 30  \w     35.00  66.00   0.50    0.12    --  107.31 -30.00-150.00   62
 31  \w     35.00  62.00   0.50    0.12    --  107.31 -30.00  60.00   54
 32  \w     39.00  65.00   0.50    0.12    --  107.31 -30.00 -60.00   52
 33  \w     38.00  71.00   0.50    0.12    --  107.31 -45.00 150.00   66
 34  \w     35.00  71.00   0.50    0.12    --  107.31 -15.00 -90.00   72
 35  \w     80.00 122.00   0.50    0.12    --  107.31 -15.00 -90.00   84
 36  \w     67.00 107.00   0.50    0.12    --  107.31 -94.00 -60.00   80
 37  \w     39.00  65.00   0.50    0.12    --  107.31 -45.00  30.00   52
 38  \w     52.00  78.00   0.50    0.12    --  107.31 -94.00-120.00   52
 39  \w     48.00  90.00   0.50    0.12    --  107.31 -94.00   0.00   84
 40  \w     33.00  58.00   0.50    0.12    --  107.31 -30.00  90.00   50
 41  \w     52.00  77.00   0.50    0.12    --  107.31 -45.00-150.00   50
 42  \w     39.00  65.00   0.50    0.12    --  107.31 -30.00   0.00   52
 43  \w     36.00  63.00   0.50    0.12    --  107.31 -45.00  90.00   54
;
_diffrn_measurement_device 'four-circle diffractometer'
_diffrn_measurement_device_type 'XtaLAB Synergy, Single source at home/near, HyPix'
_diffrn_measurement_method '\w scans'
_diffrn_orient_matrix_type 'CrysAlisPro convention (1999,Acta A55,543-557)'
_diffrn_orient_matrix_UB_11 -0.0321892000
_diffrn_orient_matrix_UB_12 -0.0237095000
_diffrn_orient_matrix_UB_13 -0.1274818000
_diffrn_orient_matrix_UB_21 -0.2146976000
_diffrn_orient_matrix_UB_22 -0.0268758000
_diffrn_orient_matrix_UB_23 0.0367568000
_diffrn_orient_matrix_UB_31 -0.0512343000
_diffrn_orient_matrix_UB_32 0.1615344000
_diffrn_orient_matrix_UB_33 -0.0145499000
_diffrn_radiation_monochromator mirror
_diffrn_radiation_probe x-ray
_diffrn_radiation_type 'Cu K\a'
_diffrn_radiation_wavelength 1.54184
_diffrn_reflns_av_R_equivalents 0.0433
_diffrn_reflns_av_unetI/netI 0.0387
_diffrn_reflns_Laue_measured_fraction_full 0.996
_diffrn_reflns_Laue_measured_fraction_max 0.981
_diffrn_reflns_limit_h_max 8
_diffrn_reflns_limit_h_min -8
_diffrn_reflns_limit_k_max 11
_diffrn_reflns_limit_k_min -9
_diffrn_reflns_limit_l_max 14
_diffrn_reflns_limit_l_min -14
_diffrn_reflns_number 8006
_diffrn_reflns_point_group_measured_fraction_full 0.996
_diffrn_reflns_point_group_measured_fraction_max 0.981
_diffrn_reflns_theta_full 67.684
_diffrn_reflns_theta_max 72.084
_diffrn_reflns_theta_min 3.830
_diffrn_source 'micro-focus sealed X-ray tube'
_diffrn_source_type 'PhotonJet (Cu) X-ray Source'
_exptl_absorpt_coefficient_mu 17.568
_exptl_absorpt_correction_T_max 0.845
_exptl_absorpt_correction_T_min 0.573
_exptl_absorpt_correction_type gaussian
_exptl_absorpt_process_details
;
CrysAlisPro 1.171.39.45h (Rigaku Oxford Diffraction, 2018)
Numerical absorption correction based on gaussian integration over
			a multifaceted crystal model
Empirical absorption correction using spherical harmonics,
 implemented in SCALE3 ABSPACK scaling algorithm.
;
_exptl_crystal_colour colourless
_exptl_crystal_colour_primary colourless
_exptl_crystal_density_diffrn 2.056
_exptl_crystal_description needle
_exptl_crystal_F_000 440
_exptl_crystal_size_max 0.1
_exptl_crystal_size_mid 0.05
_exptl_crystal_size_min 0.05
_refine_diff_density_max 3.485
_refine_diff_density_min -3.357
_refine_diff_density_rms 0.240
_refine_ls_extinction_method none
_refine_ls_goodness_of_fit_ref 1.129
_refine_ls_hydrogen_treatment constr
_refine_ls_matrix_type full
_refine_ls_number_parameters 194
_refine_ls_number_reflns 2897
_refine_ls_number_restraints 0
_refine_ls_restrained_S_all 1.129
_refine_ls_R_factor_all 0.0446
_refine_ls_R_factor_gt 0.0439
_refine_ls_shift/su_max 0.001
_refine_ls_shift/su_mean 0.000
_refine_ls_structure_factor_coef Fsqd
_refine_ls_weighting_details 'w=1/[\s^2^(Fo^2^)+(0.0889P)^2^+1.1151P] where P=(Fo^2^+2Fc^2^)/3'
_refine_ls_weighting_scheme calc
_refine_ls_wR_factor_gt 0.1231
_refine_ls_wR_factor_ref 0.1240
_reflns_Friedel_coverage 0.000
_reflns_number_gt 2812
_reflns_number_total 2897
_reflns_threshold_expression 'I > 2\s(I)'
_cod_data_source_file d3cc01525d6.cif
_cod_data_source_block 211026_pt-tbu
_cod_depositor_comments 'Adding full bibliography for 7131620--7131623.cif.'
_cod_database_code 7131621
_shelx_shelxl_version_number 2018/3
_chemical_oxdiff_formula 'Pt C N O H'
_chemical_oxdiff_usercomment 150K
_shelx_space_group_comment
;
The symmetry employed for this shelxl refinement is uniquely defined
by the following loop, which should always be used as a source of
symmetry information in preference to the above space-group names.
They are only intended as comments.
;
_shelx_estimated_absorpt_t_max 0.474
_shelx_estimated_absorpt_t_min 0.273
_olex2_refinement_description
;
1. Fixed Uiso
 At 1.2 times of:
  All C(H) groups
 At 1.5 times of:
  All C(H,H,H) groups
2.a Aromatic/amide H refined with riding coordinates:
 C7(H7), C4(H4), C10(H10), C11(H11), C3(H3)
2.b Idealised Me refined as rotating group:
 C13(H13A,H13B,H13C), C6(H6A,H6B,H6C), C14(H14A,H14B,H14C), C15(H15A,H15B,H15C)
;
_olex2_submission_special_instructions 'No special instructions were received'
_oxdiff_exptl_absorpt_empirical_details
;
Empirical correction (ABSPACK) includes:
- Absorption correction using spherical harmonics
- Frame scaling
;
_oxdiff_exptl_absorpt_empirical_full_max 2.467
_oxdiff_exptl_absorpt_empirical_full_min 0.509

loop_
_space_group_symop_operation_xyz
'x, y, z'
'-x, -y, -z'

loop_
_atom_site_label
_atom_site_type_symbol
_atom_site_fract_x
_atom_site_fract_y
_atom_site_fract_z
_atom_site_U_iso_or_equiv
_atom_site_adp_type
_atom_site_occupancy
_atom_site_site_symmetry_order
_atom_site_calc_flag
_atom_site_refinement_flags_posn
_atom_site_refinement_flags_adp
_atom_site_refinement_flags_occupancy
_atom_site_disorder_assembly
_atom_site_disorder_group
Pt1 Pt 0.70860(3) 0.49999(2) 0.56550(2) 0.02509(16) Uani 1 1 d . . . . .
N3 N 0.7914(9) 0.6216(7) 0.4217(5) 0.0244(12) Uani 1 1 d . . . . .
N4 N 0.7115(9) 0.8055(6) 0.5487(5) 0.0273(12) Uani 1 1 d . . . . .
N2 N 0.8023(14) 0.2198(8) 0.4212(7) 0.0393(18) Uani 1 1 d . . . . .
N5 N 0.6201(10) 0.7806(7) 0.7296(6) 0.0299(13) Uani 1 1 d . . . . .
N1 N 0.5937(11) 0.2935(7) 0.7725(6) 0.0385(15) Uani 1 1 d . . . . .
C1 C 0.6362(12) 0.3769(9) 0.6985(7) 0.0299(16) Uani 1 1 d . . . . .
C8 C 0.7806(12) 0.7664(8) 0.4359(7) 0.0279(15) Uani 1 1 d . . . . .
C7 C 0.8350(10) 0.8644(7) 0.3495(6) 0.0288(14) Uani 1 1 d . . . . .
H7 H 0.825576 0.964465 0.364537 0.035 Uiso 1 1 calc R U . . .
C4 C 0.9124(11) 0.6662(8) 0.2240(6) 0.0316(15) Uani 1 1 d . . . . .
H4 H 0.952794 0.628658 0.149449 0.038 Uiso 1 1 calc R U . . .
C2 C 0.7658(13) 0.3182(9) 0.4766(7) 0.0321(17) Uani 1 1 d . . . . .
C9 C 0.6702(11) 0.7039(8) 0.6331(6) 0.0270(15) Uani 1 1 d . . . . .
C5 C 0.9035(11) 0.8147(8) 0.2409(6) 0.0305(14) Uani 1 1 d . . . . .
C13 C 0.7450(13) 0.6314(9) 0.8843(7) 0.0400(17) Uani 1 1 d . . . . .
H13A H 0.765964 0.547862 0.833753 0.060 Uiso 1 1 calc R U . . .
H13B H 0.720396 0.598910 0.965015 0.060 Uiso 1 1 calc R U . . .
H13C H 0.860377 0.688560 0.875567 0.060 Uiso 1 1 calc R U . . .
C12 C 0.5717(12) 0.7227(8) 0.8509(6) 0.0335(15) Uani 1 1 d . . . . .
C10 C 0.6837(11) 0.9434(7) 0.5913(6) 0.0324(15) Uani 1 1 d . . . . .
H10 H 0.702144 1.030836 0.549153 0.039 Uiso 1 1 calc R U . . .
C11 C 0.6254(12) 0.9279(8) 0.7041(7) 0.0341(15) Uani 1 1 d . . . . .
H11 H 0.593327 1.003420 0.757448 0.041 Uiso 1 1 calc R U . . .
C3 C 0.8624(10) 0.5744(8) 0.3158(6) 0.0296(14) Uani 1 1 d . . . . .
H3 H 0.878647 0.473847 0.303867 0.036 Uiso 1 1 calc R U . . .
C6 C 0.9734(13) 0.9145(9) 0.1440(7) 0.0392(17) Uani 1 1 d . . . . .
H6A H 0.950099 1.014180 0.169146 0.059 Uiso 1 1 calc R U . . .
H6B H 0.903324 0.899126 0.076564 0.059 Uiso 1 1 calc R U . . .
H6C H 1.112377 0.895355 0.123137 0.059 Uiso 1 1 calc R U . . .
C14 C 0.3868(13) 0.6404(9) 0.8533(7) 0.0411(18) Uani 1 1 d . . . . .
H14A H 0.286032 0.701309 0.820985 0.062 Uiso 1 1 calc R U . . .
H14B H 0.342999 0.613622 0.933409 0.062 Uiso 1 1 calc R U . . .
H14C H 0.412740 0.553514 0.806957 0.062 Uiso 1 1 calc R U . . .
C15 C 0.5340(14) 0.8483(9) 0.9342(7) 0.0425(19) Uani 1 1 d . . . . .
H15A H 0.652290 0.901306 0.934620 0.064 Uiso 1 1 calc R U . . .
H15B H 0.495516 0.811560 1.012463 0.064 Uiso 1 1 calc R U . . .
H15C H 0.430139 0.912580 0.909039 0.064 Uiso 1 1 calc R U . . .

loop_
_atom_site_aniso_label
_atom_site_aniso_U_11
_atom_site_aniso_U_22
_atom_site_aniso_U_33
_atom_site_aniso_U_23
_atom_site_aniso_U_13
_atom_site_aniso_U_12
Pt1 0.0339(2) 0.0108(2) 0.0313(2) 0.00138(13) -0.00635(13) -0.00274(13)
N3 0.034(3) 0.013(3) 0.026(3) 0.004(2) -0.006(2) -0.003(2)
N4 0.036(3) 0.013(3) 0.034(3) 0.001(2) -0.005(2) -0.004(2)
N2 0.066(5) 0.012(3) 0.040(4) 0.000(3) -0.004(3) -0.002(3)
N5 0.045(4) 0.013(3) 0.032(3) 0.001(2) -0.006(3) -0.004(3)
N1 0.048(4) 0.025(3) 0.043(4) 0.006(3) -0.004(3) -0.005(3)
C1 0.040(4) 0.019(4) 0.032(4) 0.003(3) -0.006(3) -0.008(3)
C8 0.038(4) 0.011(3) 0.035(4) -0.001(3) -0.007(3) -0.002(3)
C7 0.035(3) 0.014(3) 0.038(4) 0.003(3) -0.010(3) -0.001(3)
C4 0.038(4) 0.027(4) 0.030(3) 0.001(3) -0.004(3) -0.001(3)
C2 0.042(4) 0.015(4) 0.041(4) 0.000(3) -0.006(3) -0.007(3)
C9 0.034(4) 0.012(3) 0.035(4) 0.002(3) -0.007(3) -0.004(3)
C5 0.035(3) 0.022(4) 0.035(4) 0.007(3) -0.008(3) -0.004(3)
C13 0.055(5) 0.028(4) 0.039(4) 0.002(3) -0.014(3) -0.005(3)
C12 0.050(4) 0.020(3) 0.031(3) -0.001(3) -0.003(3) -0.004(3)
C10 0.049(4) 0.010(3) 0.039(4) -0.001(3) -0.007(3) -0.002(3)
C11 0.047(4) 0.017(3) 0.038(4) -0.004(3) -0.006(3) 0.000(3)
C3 0.034(3) 0.019(3) 0.036(4) -0.002(3) 0.000(3) -0.004(3)
C6 0.057(5) 0.028(4) 0.033(4) 0.009(3) -0.005(3) -0.004(3)
C14 0.048(4) 0.028(4) 0.047(4) 0.001(3) -0.001(3) -0.012(3)
C15 0.065(5) 0.032(4) 0.031(4) -0.006(3) -0.002(3) -0.009(4)

loop_
_atom_type_symbol
_atom_type_description
_atom_type_scat_dispersion_real
_atom_type_scat_dispersion_imag
_atom_type_scat_source
C C 0.0181 0.0091 'International Tables Vol C Tables 4.2.6.8 and 6.1.1.4'
H H 0.0000 0.0000 'International Tables Vol C Tables 4.2.6.8 and 6.1.1.4'
N N 0.0311 0.0180 'International Tables Vol C Tables 4.2.6.8 and 6.1.1.4'
Pt Pt -4.5932 6.9264 'International Tables Vol C Tables 4.2.6.8 and 6.1.1.4'

loop_
_exptl_crystal_face_index_h
_exptl_crystal_face_index_k
_exptl_crystal_face_index_l
_exptl_crystal_face_perp_dist
-1 6 -1 0.0266
4 1 -1 0.0418
-4 -1 1 0.0399
-2 0 -7 0.0250
1 2 7 0.0248
-1 6 1 0.0217
0 1 7 0.0229
1 -6 1 0.0057
-1 0 -8 0.0328

loop_
_geom_angle_atom_site_label_1
_geom_angle_atom_site_label_2
_geom_angle_atom_site_label_3
_geom_angle
_geom_angle_site_symmetry_1
_geom_angle_site_symmetry_3
_geom_angle_publ_flag
N3 Pt1 C9 79.4(3) . . ?
C1 Pt1 N3 177.3(2) . . ?
C1 Pt1 C2 86.1(3) . . ?
C1 Pt1 C9 103.1(3) . . ?
C2 Pt1 N3 91.3(3) . . ?
C2 Pt1 C9 170.6(3) . . ?
C8 N3 Pt1 116.1(5) . . ?
C3 N3 Pt1 127.5(5) . . ?
C3 N3 C8 116.3(6) . . ?
C9 N4 C8 121.1(6) . . ?
C9 N4 C10 111.9(6) . . ?
C10 N4 C8 126.9(6) . . ?
C9 N5 C12 127.0(6) . . ?
C9 N5 C11 110.4(6) . . ?
C11 N5 C12 122.6(6) . . ?
N1 C1 Pt1 174.6(7) . . ?
N3 C8 N4 112.6(6) . . ?
N3 C8 C7 124.1(7) . . ?
C7 C8 N4 123.3(7) . . ?
C8 C7 C5 118.9(7) . . ?
C3 C4 C5 120.0(7) . . ?
N2 C2 Pt1 176.1(8) . . ?
N4 C9 Pt1 110.7(5) . . ?
N5 C9 Pt1 145.1(6) . . ?
N5 C9 N4 104.1(6) . . ?
C7 C5 C4 117.8(6) . . ?
C7 C5 C6 121.9(7) . . ?
C4 C5 C6 120.2(7) . . ?
N5 C12 C13 108.2(6) . . ?
N5 C12 C14 108.3(6) . . ?
N5 C12 C15 109.1(6) . . ?
C13 C12 C14 113.6(7) . . ?
C13 C12 C15 109.0(7) . . ?
C14 C12 C15 108.5(7) . . ?
C11 C10 N4 105.7(6) . . ?
C10 C11 N5 107.9(6) . . ?
N3 C3 C4 122.8(7) . . ?

loop_
_geom_bond_atom_site_label_1
_geom_bond_atom_site_label_2
_geom_bond_distance
_geom_bond_site_symmetry_2
_geom_bond_publ_flag
Pt1 N3 2.048(6) . ?
Pt1 C1 1.944(8) . ?
Pt1 C2 2.003(8) . ?
Pt1 C9 2.065(7) . ?
N3 C8 1.361(10) . ?
N3 C3 1.350(9) . ?
N4 C8 1.396(10) . ?
N4 C9 1.368(9) . ?
N4 C10 1.383(9) . ?
N2 C2 1.134(12) . ?
N5 C9 1.346(10) . ?
N5 C12 1.509(9) . ?
N5 C11 1.401(10) . ?
N1 C1 1.172(11) . ?
C8 C7 1.380(11) . ?
C7 C5 1.381(11) . ?
C4 C5 1.400(11) . ?
C4 C3 1.380(10) . ?
C5 C6 1.502(10) . ?
C13 C12 1.519(11) . ?
C12 C14 1.526(11) . ?
C12 C15 1.529(10) . ?
C10 C11 1.337(10) . ?

loop_
_exptl_oxdiff_crystal_face_indexfrac_h
_exptl_oxdiff_crystal_face_indexfrac_k
_exptl_oxdiff_crystal_face_indexfrac_l
_exptl_oxdiff_crystal_face_x
_exptl_oxdiff_crystal_face_y
_exptl_oxdiff_crystal_face_z
-0.8382 5.8467 -0.8642 -0.0015 -0.0089 1.0000
4.3143 1.2129 -1.1085 -0.0263 -0.9996 -0.0090
-4.3493 -0.9335 1.0662 0.0262 0.9981 0.0565
-1.5748 -0.2699 -7.2919 0.9867 0.0773 0.1432
1.3847 1.6127 7.1418 -0.9933 -0.0781 0.0856
-0.6969 5.8448 1.2013 -0.2693 0.0367 0.9624
0.4975 1.2822 7.3914 -0.9887 0.1304 0.0741
0.8785 -5.8401 0.7957 0.0087 -0.0024 -1.0000
-0.7164 0.2271 -7.5078 0.9748 -0.1283 0.1826
